data_2205064
loop_
_publ_author_name
'Gasque, Laura'
'Olgu\'in, Juan'
'Bern\`es, Sylvain'

_publ_section_title
;[\m-2,8-Dimethyl-5,11-bis(dimethylaminoethyl)-1,4,5,6,7,10,11,12-octahydrodiimidazo[4,5-<i>h</i>;4,5-<i>c</i>][1,6]diazecine]bis[aquacopper(II)]
 diacetate hexahydrate
;
_journal_issue 2
_journal_name_full 'Acta Crystallographica Section E'
_journal_page_first m274
_journal_page_last m276
_journal_paper_doi 10.1107/S1600536805000206
_journal_volume 61
_journal_year 2005
_chemical_formula_iupac '[Cu2 (C2 H3 O2)2 (C20 H36 N8) (H2 O)2] (C2 H3 O2)2 , 6H2 O'
_chemical_formula_moiety 'C24 H46 Cu2 N8 O6 2+ , 2C2 H3 O2 - , 6H2 O'
_chemical_formula_sum 'C28 H64 Cu2 N8 O16'
_chemical_formula_weight 895.95
_chemical_name_systematic
;
[\m-2,8-Dimethyl-5,11-bis(dimethylaminoethyl)-1,4,5,6,7,10,11,12-
octahydrodiimidazo[4,5-h;4,5-c][1,6]diazecine]bis[aquacopper(II)] diacetate
hexahydrate
;
_space_group_IT_number 15
_symmetry_cell_setting monoclinic
_symmetry_space_group_name_Hall '-C 2yc'
_symmetry_space_group_name_H-M 'C 1 2/c 1'
_atom_sites_solution_hydrogens 'difmap (O-H) and geom (others)'
_atom_sites_solution_primary direct
_atom_sites_solution_secondary difmap
_audit_creation_method SHELXTL-Plus
_cell_angle_alpha 90.00
_cell_angle_beta 108.863(10)
_cell_angle_gamma 90.00
_cell_formula_units_Z 4
_cell_length_a 23.562(3)
_cell_length_b 6.5271(5)
_cell_length_c 28.881(4)
_cell_measurement_reflns_used 75
_cell_measurement_temperature 296.0(10)
_cell_measurement_theta_max 13.75
_cell_measurement_theta_min 4.11
_cell_volume 4203.1(9)
_computing_cell_refinement XSCANS
_computing_data_collection 'XSCANS (Siemens, 1996)'
_computing_data_reduction XSCANS
_computing_molecular_graphics 'SHELXTL-Plus and MERCURY (CCDC, 2004)'
_computing_publication_material SHELXTL-Plus
_computing_structure_refinement SHELXTL-Plus
_computing_structure_solution 'SHELXTL-Plus (Sheldrick, 1998)'
_diffrn_ambient_temperature 296.0(10)
_diffrn_measured_fraction_theta_full 1.000
_diffrn_measured_fraction_theta_max 1.000
_diffrn_measurement_device_type 'Bruker P4'
_diffrn_measurement_method 2\q/\w
_diffrn_radiation_monochromator graphite
_diffrn_radiation_type MoK\a
_diffrn_radiation_wavelength 0.71073
_diffrn_reflns_av_R_equivalents 0.0260
_diffrn_reflns_av_sigmaI/netI 0.0312
_diffrn_reflns_limit_h_max 1
_diffrn_reflns_limit_h_min -32
_diffrn_reflns_limit_k_max 8
_diffrn_reflns_limit_k_min -8
_diffrn_reflns_limit_l_max 39
_diffrn_reflns_limit_l_min -37
_diffrn_reflns_number 11427
_diffrn_reflns_theta_full 29.00
_diffrn_reflns_theta_max 29.00
_diffrn_reflns_theta_min 1.83
_diffrn_standards_decay_% 1
_diffrn_standards_interval_count 97
_diffrn_standards_number 3
_exptl_absorpt_coefficient_mu 1.085
_exptl_absorpt_correction_T_max 0.646
_exptl_absorpt_correction_T_min 0.597
_exptl_absorpt_correction_type '\y scan'
_exptl_absorpt_process_details '(XSCANS; Siemens, 1996)'
_exptl_crystal_colour blue
_exptl_crystal_density_diffrn 1.416
_exptl_crystal_density_meas ?
_exptl_crystal_density_method .
_exptl_crystal_description 'irregular lump'
_exptl_crystal_F_000 1896
_exptl_crystal_size_max 0.50
_exptl_crystal_size_mid 0.48
_exptl_crystal_size_min 0.40
_refine_diff_density_max 0.420
_refine_diff_density_min -0.398
_refine_ls_extinction_coef 0.0045(2)
_refine_ls_extinction_expression Fc^*^=kFc[1+0.001xFc^2^\l^3^/sin(2\q)]^-1/4^
_refine_ls_extinction_method 'SHELXTL-Plus (Sheldrick, 1998)'
_refine_ls_goodness_of_fit_ref 1.022
_refine_ls_hydrogen_treatment mixed
_refine_ls_matrix_type full
_refine_ls_number_parameters 269
_refine_ls_number_reflns 5582
_refine_ls_number_restraints 0
_refine_ls_restrained_S_all 1.022
_refine_ls_R_factor_all 0.0408
_refine_ls_R_factor_gt 0.0320
_refine_ls_shift/su_max 0.003
_refine_ls_shift/su_mean 0.000
_refine_ls_structure_factor_coef Fsqd
_refine_ls_weighting_details 'calc w = 1/[\s^2^(Fo^2^)+(0.0522P)^2^+2.3286P] where P = (Fo^2^+2Fc^2^)/3'
_refine_ls_weighting_scheme calc
_refine_ls_wR_factor_gt 0.0878
_refine_ls_wR_factor_ref 0.0927
_reflns_number_gt 4720
_reflns_number_total 5582
_reflns_threshold_expression I>2\s(I)
_cod_data_source_file hb6133.cif
_cod_data_source_block I
_cod_depositor_comments
;
The following automatic conversions were performed:
'_symmetry_cell_setting' value 'Monoclinic' changed to 'monoclinic'
according to '/home/saulius/struct/CIF-dictionaries/cif_core.dic'
dictionary named 'cif_core.dic' version 2.4.1 from 2010-06-29.

Automatic conversion script
Id: cif_fix_enum 1527 2010-12-29 10:47:43Z saulius 

The following automatic conversions were performed:

'_symmetry_cell_setting' value 'Monoclinic' changed to 'monoclinic'
according to /home/saulius/struct/CIF-dictionaries/cif_core.dic
dictionary named 'cif_core.dic' version 2.4.1 from 2010-06-29.

Automatic conversion script
Id: cif_fix_values 1715 2011-07-08 13:25:40Z adriana 
;
_cod_original_cell_volume 4203.1(8)
_cod_original_sg_symbol_H-M 'C 2/c'
_cod_database_code 2205064
_cod_database_fobs_code 2205064

loop_
_symmetry_equiv_pos_as_xyz
'x, y, z'
'-x, y, -z+1/2'
'x+1/2, y+1/2, z'
'-x+1/2, y+1/2, -z+1/2'
'-x, -y, -z'
'x, -y, z-1/2'
'-x+1/2, -y+1/2, -z'
'x+1/2, -y+1/2, z-1/2'

loop_
_atom_site_label
_atom_site_fract_x
_atom_site_fract_y
_atom_site_fract_z
_atom_site_U_iso_or_equiv
_atom_site_adp_type
_atom_site_calc_flag
_atom_site_refinement_flags
_atom_site_occupancy
_atom_site_type_symbol
Cu1 0.867648(8) 0.21276(3) 0.122730(6) 0.02627(8) Uani d . 1 Cu
N1 0.83590(6) 0.5662(2) -0.00324(5) 0.0296(3) Uani d . 1 N
H1A 0.8436 0.6299 -0.0266 0.036 Uiso calc R 1 H
C2 0.87673(7) 0.5015(3) 0.03858(6) 0.0305(3) Uani d . 1 C
N3 0.84956(6) 0.4116(2) 0.06704(5) 0.0278(3) Uani d . 1 N
C4 0.78868(7) 0.4193(2) 0.04169(5) 0.0246(3) Uani d . 1 C
C5 0.77913(7) 0.5127(2) -0.00241(6) 0.0263(3) Uani d . 1 C
C6 0.74920(7) 0.3194(2) 0.06621(6) 0.0256(3) Uani d . 1 C
H6A 0.7096 0.2951 0.0430 0.031 Uiso calc R 1 H
H6B 0.7453 0.4048 0.0925 0.031 Uiso calc R 1 H
N7 0.77908(6) 0.1214(2) 0.08590(4) 0.0247(3) Uani d . 1 N
C8 0.75524(8) 0.0276(3) 0.12289(6) 0.0335(3) Uani d . 1 C
H8A 0.7220 -0.0629 0.1069 0.040 Uiso calc R 1 H
H8B 0.7410 0.1336 0.1399 0.040 Uiso calc R 1 H
C9 0.80528(9) -0.0918(3) 0.15866(7) 0.0406(4) Uani d . 1 C
H9A 0.7920 -0.1428 0.1850 0.049 Uiso calc R 1 H
H9B 0.8157 -0.2084 0.1422 0.049 Uiso calc R 1 H
N10 0.85876(7) 0.0411(3) 0.17909(5) 0.0358(3) Uani d . 1 N
C11 0.91174(11) -0.0893(5) 0.20261(10) 0.0665(7) Uani d . 1 C
H11A 0.9051 -0.1662 0.2287 0.100 Uiso calc R 1 H
H11B 0.9465 -0.0043 0.2155 0.100 Uiso calc R 1 H
H11C 0.9179 -0.1818 0.1788 0.100 Uiso calc R 1 H
C12 0.84944(11) 0.1843(4) 0.21583(8) 0.0571(6) Uani d . 1 C
H12A 0.8451 0.1077 0.2429 0.086 Uiso calc R 1 H
H12B 0.8138 0.2636 0.2011 0.086 Uiso calc R 1 H
H12C 0.8833 0.2743 0.2273 0.086 Uiso calc R 1 H
C13 0.94247(8) 0.5242(3) 0.04911(7) 0.0418(4) Uani d . 1 C
H13A 0.9632 0.4681 0.0808 0.063 Uiso calc R 1 H
H13B 0.9523 0.6667 0.0486 0.063 Uiso calc R 1 H
H13C 0.9544 0.4523 0.0247 0.063 Uiso calc R 1 H
C14 0.72276(7) 0.5260(2) -0.04508(6) 0.0271(3) Uani d . 1 C
H14A 0.7185 0.6646 -0.0579 0.033 Uiso calc R 1 H
H14B 0.6889 0.4985 -0.0339 0.033 Uiso calc R 1 H
O15 0.92126(7) -0.0142(2) 0.09740(6) 0.0413(3) Uani d . 1 O
H151 0.9189(13) -0.010(4) 0.0703(11) 0.062 Uiso d . 1 H
H152 0.9578(14) 0.039(4) 0.1137(10) 0.062 Uiso d . 1 H
O16 0.93534(5) 0.3720(2) 0.16520(5) 0.0398(3) Uani d . 1 O
C17 0.99060(8) 0.3602(3) 0.16923(6) 0.0366(4) Uani d . 1 C
O18 1.01440(7) 0.2130(2) 0.15518(6) 0.0512(4) Uani d . 1 O
C19 1.02870(9) 0.5418(4) 0.19276(10) 0.0573(6) Uani d . 1 C
H19A 1.0694 0.5182 0.1941 0.086 Uiso calc R 1 H
H19B 1.0272 0.5600 0.2253 0.086 Uiso calc R 1 H
H19C 1.0137 0.6626 0.1738 0.086 Uiso calc R 1 H
C20 1.10527(8) 0.0234(3) 0.04221(7) 0.0393(4) Uani d . 1 C
C21 1.07823(19) -0.1185(5) 0.07090(12) 0.0912(12) Uani d . 1 C
H21A 1.0605 -0.2343 0.0510 0.137 Uiso calc R 1 H
H21B 1.0480 -0.0464 0.0801 0.137 Uiso calc R 1 H
H21C 1.1091 -0.1647 0.0998 0.137 Uiso calc R 1 H
O22 1.10294(8) -0.0273(3) 0.00049(6) 0.0587(4) Uani d . 1 O
O23 1.13040(8) 0.1833(2) 0.06343(5) 0.0495(4) Uani d . 1 O
O24 1.13259(7) 0.2679(3) 0.15580(6) 0.0479(4) Uani d . 1 O
H241 1.1301(16) 0.256(5) 0.1318(12) 0.072 Uiso d . 1 H
H242 1.0965(16) 0.248(5) 0.1551(12) 0.072 Uiso d . 1 H
O25 1.21858(9) -0.0448(3) 0.19016(8) 0.0661(5) Uani d . 1 O
H251 1.1933(18) 0.037(6) 0.1827(14) 0.099 Uiso d . 1 H
H252 1.2425(18) -0.003(6) 0.2164(14) 0.099 Uiso d . 1 H
O26 1.19357(10) 0.5739(4) 0.22408(7) 0.0716(6) Uani d . 1 O
H261 1.1774(19) 0.510(7) 0.2042(15) 0.107 Uiso d . 1 H
H262 1.1959(19) 0.678(7) 0.2089(15) 0.107 Uiso d . 1 H

loop_
_atom_site_aniso_label
_atom_site_aniso_U_11
_atom_site_aniso_U_22
_atom_site_aniso_U_33
_atom_site_aniso_U_12
_atom_site_aniso_U_13
_atom_site_aniso_U_23
Cu1 0.02392(11) 0.02850(12) 0.02496(11) -0.00028(7) 0.00594(7) -0.00114(7)
N1 0.0325(7) 0.0276(6) 0.0289(6) -0.0082(5) 0.0100(5) 0.0003(5)
C2 0.0299(7) 0.0277(8) 0.0329(8) -0.0067(6) 0.0087(6) -0.0024(6)
N3 0.0266(6) 0.0263(6) 0.0287(6) -0.0045(5) 0.0065(5) -0.0014(5)
C4 0.0268(7) 0.0196(6) 0.0260(7) -0.0029(5) 0.0064(5) -0.0040(5)
C5 0.0296(7) 0.0206(7) 0.0281(7) -0.0043(6) 0.0084(6) -0.0029(5)
C6 0.0264(7) 0.0232(7) 0.0266(7) -0.0005(5) 0.0080(6) -0.0024(5)
N7 0.0262(6) 0.0239(6) 0.0239(6) -0.0031(5) 0.0082(5) 0.0001(5)
C8 0.0326(8) 0.0391(9) 0.0302(8) -0.0083(7) 0.0120(7) 0.0033(7)
C9 0.0469(10) 0.0399(9) 0.0341(9) -0.0020(8) 0.0121(8) 0.0094(7)
N10 0.0330(7) 0.0450(9) 0.0279(7) 0.0044(6) 0.0076(6) 0.0055(6)
C11 0.0470(12) 0.0806(19) 0.0647(15) 0.0202(12) 0.0081(11) 0.0369(14)
C12 0.0545(13) 0.0834(18) 0.0373(10) -0.0145(12) 0.0206(10) -0.0184(10)
C13 0.0306(8) 0.0472(11) 0.0471(10) -0.0101(8) 0.0118(8) 0.0018(8)
C14 0.0311(7) 0.0208(6) 0.0275(7) -0.0009(6) 0.0069(6) -0.0020(5)
O15 0.0412(7) 0.0426(7) 0.0416(7) 0.0037(6) 0.0155(6) -0.0074(6)
O16 0.0268(6) 0.0498(8) 0.0390(7) -0.0036(5) 0.0057(5) -0.0116(6)
C17 0.0273(8) 0.0434(10) 0.0341(8) -0.0001(7) 0.0028(6) -0.0042(7)
O18 0.0334(7) 0.0540(9) 0.0641(10) 0.0001(6) 0.0126(7) -0.0163(7)
C19 0.0335(10) 0.0546(13) 0.0758(16) -0.0054(9) 0.0066(10) -0.0221(12)
C20 0.0365(9) 0.0457(10) 0.0392(9) -0.0071(8) 0.0171(7) -0.0012(8)
C21 0.137(3) 0.078(2) 0.086(2) -0.066(2) 0.074(2) -0.0263(17)
O22 0.0698(11) 0.0679(11) 0.0423(8) -0.0090(9) 0.0236(8) -0.0099(7)
O23 0.0645(10) 0.0496(8) 0.0394(7) -0.0234(7) 0.0236(7) -0.0029(6)
O24 0.0389(7) 0.0635(10) 0.0416(7) -0.0031(7) 0.0133(6) -0.0098(7)
O25 0.0646(11) 0.0511(10) 0.0716(12) 0.0120(8) 0.0071(9) -0.0070(9)
O26 0.0719(12) 0.0731(13) 0.0562(11) -0.0239(10) 0.0019(9) 0.0037(9)

loop_
_atom_type_symbol
_atom_type_description
_atom_type_scat_dispersion_real
_atom_type_scat_dispersion_imag
_atom_type_scat_source
C C 0.0033 0.0016 'International Tables Vol C Tables 4.2.6.8 and 6.1.1.4'
H H 0.0000 0.0000 'International Tables Vol C Tables 4.2.6.8 and 6.1.1.4'
N N 0.0061 0.0033 'International Tables Vol C Tables 4.2.6.8 and 6.1.1.4'
O O 0.0106 0.0060 'International Tables Vol C Tables 4.2.6.8 and 6.1.1.4'
Cu Cu 0.3201 1.2651 'International Tables Vol C Tables 4.2.6.8 and 6.1.1.4'

loop_
_geom_angle_atom_site_label_1
_geom_angle_atom_site_label_2
_geom_angle_atom_site_label_3
_geom_angle_site_symmetry_1
_geom_angle_site_symmetry_3
_geom_angle
_geom_angle_publ_flag
O16 Cu1 N3 . . 94.44(6) yes
O16 Cu1 N10 . . 93.69(6) yes
N3 Cu1 N10 . . 161.07(6) yes
O16 Cu1 N7 . . 159.97(5) yes
N3 Cu1 N7 . . 81.87(5) yes
N10 Cu1 N7 . . 84.64(6) yes
O16 Cu1 O15 . . 97.20(6) yes
N3 Cu1 O15 . . 99.44(6) yes
N10 Cu1 O15 . . 96.46(6) yes
N7 Cu1 O15 . . 102.83(5) yes
C2 N1 C5 . . 108.58(13) no
N3 C2 N1 . . 110.22(14) no
N3 C2 C13 . . 126.54(16) no
N1 C2 C13 . . 123.21(16) no
C2 N3 C4 . . 106.31(13) no
C2 N3 Cu1 . . 139.65(12) no
C4 N3 Cu1 . . 111.28(10) no
C5 C4 N3 . . 109.85(13) no
C5 C4 C6 . . 134.44(14) no
N3 C4 C6 . . 115.63(13) no
C4 C5 N1 . . 105.03(13) no
C4 C5 C14 . . 129.08(14) no
N1 C5 C14 . . 125.12(14) no
C4 C6 N7 . . 105.66(12) no
C8 N7 C6 . . 112.85(12) no
C8 N7 C14 . 7_655 112.04(12) no
C6 N7 C14 . 7_655 111.25(11) no
C8 N7 Cu1 . . 107.27(9) no
C6 N7 Cu1 . . 102.49(9) no
C14 N7 Cu1 7_655 . 110.43(9) no
N7 C8 C9 . . 108.12(14) no
N10 C9 C8 . . 110.18(15) no
C11 N10 C12 . . 109.36(19) no
C11 N10 C9 . . 109.10(18) no
C12 N10 C9 . . 110.44(16) no
C11 N10 Cu1 . . 113.10(13) no
C12 N10 Cu1 . . 107.57(14) no
C9 N10 Cu1 . . 107.24(11) no
C5 C14 N7 . 7_655 113.59(13) ?
C17 O16 Cu1 . . 128.69(13) no
O18 C17 O16 . . 124.97(18) no
O18 C17 C19 . . 119.19(17) no
O16 C17 C19 . . 115.84(18) no
O22 C20 O23 . . 124.35(18) no
O22 C20 C21 . . 118.5(2) no
O23 C20 C21 . . 117.15(18) no
C2 N1 H1A . . 125.7 no
C5 N1 H1A . . 125.7 no
C4 C6 H6A . . 110.6 no
N7 C6 H6A . . 110.6 no
C4 C6 H6B . . 110.6 no
N7 C6 H6B . . 110.6 no
H6A C6 H6B . . 108.7 no
N7 C8 H8A . . 110.1 no
C9 C8 H8A . . 110.1 no
N7 C8 H8B . . 110.1 no
C9 C8 H8B . . 110.1 no
H8A C8 H8B . . 108.4 no
N10 C9 H9A . . 109.6 no
C8 C9 H9A . . 109.6 no
N10 C9 H9B . . 109.6 no
C8 C9 H9B . . 109.6 no
H9A C9 H9B . . 108.1 no
N10 C11 H11A . . 109.5 no
N10 C11 H11B . . 109.5 no
H11A C11 H11B . . 109.5 no
N10 C11 H11C . . 109.5 no
H11A C11 H11C . . 109.5 no
H11B C11 H11C . . 109.5 no
N10 C12 H12A . . 109.5 no
N10 C12 H12B . . 109.5 no
H12A C12 H12B . . 109.5 no
N10 C12 H12C . . 109.5 no
H12A C12 H12C . . 109.5 no
H12B C12 H12C . . 109.5 no
C2 C13 H13A . . 109.5 no
C2 C13 H13B . . 109.5 no
H13A C13 H13B . . 109.5 no
C2 C13 H13C . . 109.5 no
H13A C13 H13C . . 109.5 no
H13B C13 H13C . . 109.5 no
C5 C14 H14A . . 108.8 no
N7 C14 H14A 7_655 . 108.8 no
C5 C14 H14B . . 108.8 no
N7 C14 H14B 7_655 . 108.8 no
H14A C14 H14B . . 107.7 no
Cu1 O15 H151 . . 117(2) no
Cu1 O15 H152 . . 96.9(17) no
H151 O15 H152 . . 105(3) no
C17 C19 H19A . . 109.5 no
C17 C19 H19B . . 109.5 no
H19A C19 H19B . . 109.5 no
C17 C19 H19C . . 109.5 no
H19A C19 H19C . . 109.5 no
H19B C19 H19C . . 109.5 no
C20 C21 H21A . . 109.5 no
C20 C21 H21B . . 109.5 no
H21A C21 H21B . . 109.5 no
C20 C21 H21C . . 109.5 no
H21A C21 H21C . . 109.5 no
H21B C21 H21C . . 109.5 no
H241 O24 H242 . . 102(3) no
H251 O25 H252 . . 105(4) no
H261 O26 H262 . . 99(4) no

loop_
_geom_bond_atom_site_label_1
_geom_bond_atom_site_label_2
_geom_bond_site_symmetry_2
_geom_bond_distance
_geom_bond_publ_flag
Cu1 O16 . 1.9657(13) yes
Cu1 N3 . 2.0026(14) yes
Cu1 N10 . 2.0417(15) yes
Cu1 N7 . 2.0992(13) yes
Cu1 O15 . 2.2186(14) yes
N1 C2 . 1.346(2) no
N1 C5 . 1.390(2) no
C2 N3 . 1.330(2) no
C2 C13 . 1.486(2) no
N3 C4 . 1.385(2) no
C4 C5 . 1.364(2) no
C4 C6 . 1.489(2) no
C5 C14 . 1.494(2) no
C6 N7 . 1.493(2) no
N7 C8 . 1.4899(19) no
N7 C14 7_655 1.5113(19) no
C8 C9 . 1.509(3) no
C9 N10 . 1.486(3) no
N10 C11 . 1.482(3) no
N10 C12 . 1.483(3) no
C14 N7 7_655 1.5113(19) no
O16 C17 . 1.272(2) no
C17 O18 . 1.245(2) no
C17 C19 . 1.509(3) no
C20 O22 . 1.234(2) no
C20 O23 . 1.257(2) no
C20 C21 . 1.514(3) no
N1 H1A . 0.8600 no
C6 H6A . 0.9700 no
C6 H6B . 0.9700 no
C8 H8A . 0.9700 no
C8 H8B . 0.9700 no
C9 H9A . 0.9700 no
C9 H9B . 0.9700 no
C11 H11A . 0.9600 no
C11 H11B . 0.9600 no
C11 H11C . 0.9600 no
C12 H12A . 0.9600 no
C12 H12B . 0.9600 no
C12 H12C . 0.9600 no
C13 H13A . 0.9600 no
C13 H13B . 0.9600 no
C13 H13C . 0.9600 no
C14 H14A . 0.9700 no
C14 H14B . 0.9700 no
O15 H151 . 0.77(3) no
O15 H152 . 0.91(3) no
C19 H19A . 0.9600 no
C19 H19B . 0.9600 no
C19 H19C . 0.9600 no
C21 H21A . 0.9600 no
C21 H21B . 0.9600 no
C21 H21C . 0.9600 no
O24 H241 . 0.68(3) no
O24 H242 . 0.85(3) no
O25 H251 . 0.78(4) no
O25 H252 . 0.83(4) no
O26 H261 . 0.71(4) no
O26 H262 . 0.82(4) no

loop_
_geom_hbond_atom_site_label_D
_geom_hbond_atom_site_label_H
_geom_hbond_atom_site_label_A
_geom_hbond_site_symmetry_A
_geom_hbond_distance_DH
_geom_hbond_distance_HA
_geom_hbond_distance_DA
_geom_hbond_angle_DHA
_geom_hbond_publ_flag
O15 H152 O16 1 0.91(3) 2.78(3) 3.1430(19) 105(2) yes
O15 H152 O18 1 0.91(3) 1.86(3) 2.726(2) 158(3) yes
O24 H241 O23 1 0.68(3) 2.03(3) 2.708(2) 171(4) yes
N1 H1A O23 5_765 0.86 1.85 2.6866(19) 165 yes
O15 H151 O22 5_755 0.77(3) 1.95(3) 2.711(2) 168(3) yes
O24 H242 O18 1 0.85(3) 1.95(3) 2.802(2) 177(3) yes
O25 H251 O24 1 0.78(4) 2.05(4) 2.820(3) 172(4) yes
O25 H252 O26 4_745 0.83(4) 1.95(4) 2.776(3) 173(4) yes
O26 H261 O24 1 0.71(4) 2.15(4) 2.848(3) 168(5) yes
O26 H262 O25 1_565 0.82(4) 2.01(5) 2.806(3) 164(4) yes

loop_
_geom_torsion_atom_site_label_1
_geom_torsion_atom_site_label_2
_geom_torsion_atom_site_label_3
_geom_torsion_atom_site_label_4
_geom_torsion_site_symmetry_1
_geom_torsion_site_symmetry_4
_geom_torsion
_geom_torsion_publ_flag
C5 N1 C2 N3 . . -1.04(19) no
C5 N1 C2 C13 . . 177.03(16) no
N1 C2 N3 C4 . . 0.35(18) no
C13 C2 N3 C4 . . -177.64(17) no
N1 C2 N3 Cu1 . . 158.56(13) no
C13 C2 N3 Cu1 . . -19.4(3) no
O16 Cu1 N3 C2 . . 55.88(18) no
N10 Cu1 N3 C2 . . 171.06(18) no
N7 Cu1 N3 C2 . . -143.93(18) no
O15 Cu1 N3 C2 . . -42.19(18) no
O16 Cu1 N3 C4 . . -146.60(10) no
N10 Cu1 N3 C4 . . -31.4(2) no
N7 Cu1 N3 C4 . . 13.59(10) no
O15 Cu1 N3 C4 . . 115.34(11) no
C2 N3 C4 C5 . . 0.49(17) no
Cu1 N3 C4 C5 . . -164.56(10) no
C2 N3 C4 C6 . . 177.83(13) no
Cu1 N3 C4 C6 . . 12.78(16) no
N3 C4 C5 N1 . . -1.08(17) no
C6 C4 C5 N1 . . -177.73(16) no
N3 C4 C5 C14 . . 169.08(15) no
C6 C4 C5 C14 . . -7.6(3) no
C2 N1 C5 C4 . . 1.29(17) no
C2 N1 C5 C14 . . -169.39(15) no
C5 C4 C6 N7 . . 133.00(17) no
N3 C4 C6 N7 . . -43.50(16) no
C4 C6 N7 C8 . . 164.32(12) no
C4 C6 N7 C14 . 7_655 -68.75(15) no
C4 C6 N7 Cu1 . . 49.27(12) no
O16 Cu1 N7 C8 . . -73.83(19) no
N3 Cu1 N7 C8 . . -154.43(11) no
N10 Cu1 N7 C8 . . 12.25(11) no
O15 Cu1 N7 C8 . . 107.68(11) no
O16 Cu1 N7 C6 . . 45.21(19) no
N3 Cu1 N7 C6 . . -35.39(9) no
N10 Cu1 N7 C6 . . 131.29(10) no
O15 Cu1 N7 C6 . . -133.28(9) no
O16 Cu1 N7 C14 . 7_655 163.81(14) no
N3 Cu1 N7 C14 . 7_655 83.21(10) no
N10 Cu1 N7 C14 . 7_655 -110.11(10) no
O15 Cu1 N7 C14 . 7_655 -14.68(10) no
C6 N7 C8 C9 . . -149.50(14) no
C14 N7 C8 C9 7_655 . 83.99(16) no
Cu1 N7 C8 C9 . . -37.36(16) no
N7 C8 C9 N10 . . 53.50(19) no
C8 C9 N10 C11 . . -164.23(17) no
C8 C9 N10 C12 . . 75.5(2) no
C8 C9 N10 Cu1 . . -41.39(17) no
O16 Cu1 N10 C11 . . -64.10(17) no
N3 Cu1 N10 C11 . . -179.40(19) no
N7 Cu1 N10 C11 . . 135.92(17) no
O15 Cu1 N10 C11 . . 33.58(17) no
O16 Cu1 N10 C12 . . 56.77(13) no
N3 Cu1 N10 C12 . . -58.5(2) no
N7 Cu1 N10 C12 . . -103.20(13) no
O15 Cu1 N10 C12 . . 154.45(13) no
O16 Cu1 N10 C9 . . 175.57(12) no
N3 Cu1 N10 C9 . . 60.3(2) no
N7 Cu1 N10 C9 . . 15.60(12) no
O15 Cu1 N10 C9 . . -86.75(12) no
C4 C5 C14 N7 . 7_655 -101.86(18) no
N1 C5 C14 N7 . 7_655 66.51(19) no
N3 Cu1 O16 C17 . . -90.76(18) no
N10 Cu1 O16 C17 . . 106.35(18) no
N7 Cu1 O16 C17 . . -169.17(15) no
O15 Cu1 O16 C17 . . 9.35(18) no
Cu1 O16 C17 O18 . . -17.6(3) no
Cu1 O16 C17 C19 . . 162.04(16) no
